data_4326539
loop_
_publ_author_name
'Hui Chen'
'Cheng-Bing Ma'
'Da-Qiang Yuan'
'Ming-Qiang Hu'
'Hui-Min Wen'
'Qiu-Tian Liu'
'Chang-Neng Chen'

_publ_contact_author 'Chen, Changneng'
_publ_contact_author_email ccn@ms.fjirsm.ac.cn
_publ_contact_author_fax +86-591-83792395
_publ_contact_author_phone +86-591-83792395
_publ_section_title
;
 Syntheses, Structures, and Magnetic Properties of a Family of Tetra-,
 Hexa-, and Nonanuclear Mn/Ni Heterometallic Clusters
;
_journal_name_full 'Inorganic Chemistry'
_journal_page_first 10342
_journal_page_last 10352
_journal_paper_doi 10.1021/ic201403k
_journal_volume 50
_journal_year 2011
_chemical_formula_moiety 'C80 H85 Br Mn3 N26 Ni6 O31'
_chemical_formula_sum 'C80 H85 Br Mn3 N26 Ni6 O31'
_chemical_formula_weight 2503.73
_chemical_name_systematic
; 
 ? 
;
_space_group_IT_number 15
_symmetry_cell_setting monoclinic
_symmetry_space_group_name_Hall '-C 2yc'
_symmetry_space_group_name_H-M 'C 1 2/c 1'
_atom_sites_solution_hydrogens geom
_atom_sites_solution_primary direct
_atom_sites_solution_secondary difmap
_audit_creation_method SHELXL-97
_cell_angle_alpha 90.00
_cell_angle_beta 103.096(4)
_cell_angle_gamma 90.00
_cell_formula_units_Z 4
_cell_length_a 17.9792(14)
_cell_length_b 15.5876(11)
_cell_length_c 35.996(3)
_cell_measurement_reflns_used 9021
_cell_measurement_temperature 113.1500
_cell_measurement_theta_max 27.4816
_cell_measurement_theta_min 2.5222
_cell_volume 9825.6(13)
_computing_cell_refinement 'Bruker XSCANS'
_computing_data_collection 'Bruker XSCANS'
_computing_data_reduction 'Bruker SHELXTL'
_computing_molecular_graphics 'Bruker SHELXTL'
_computing_publication_material 'Bruker SHELXTL'
_computing_structure_refinement 'SHELXL-97 (Sheldrick, 1997)'
_computing_structure_solution 'SHELXS-97 (Sheldrick, 1990)'
_diffrn_ambient_temperature 113.1500
_diffrn_detector_area_resol_mean 28.5714
_diffrn_measured_fraction_theta_full 96.9000
_diffrn_measured_fraction_theta_max 27.4816
_diffrn_measurement_device_type 'Bruker P4'
_diffrn_measurement_method '\w scans'
_diffrn_radiation_monochromator graphite
_diffrn_radiation_source 'fine-focus sealed tube'
_diffrn_radiation_type MoK\a
_diffrn_radiation_wavelength 0.71073
_diffrn_reflns_av_R_equivalents 0.0429
_diffrn_reflns_av_sigmaI/netI 0.0558
_diffrn_reflns_limit_h_max 22
_diffrn_reflns_limit_h_min -23
_diffrn_reflns_limit_k_max 20
_diffrn_reflns_limit_k_min -19
_diffrn_reflns_limit_l_max 46
_diffrn_reflns_limit_l_min -46
_diffrn_reflns_number 32408
_diffrn_reflns_theta_full 27.4816
_diffrn_reflns_theta_max 27.46
_diffrn_reflns_theta_min 2.28
_exptl_absorpt_coefficient_mu 1.994
_exptl_absorpt_correction_T_max 1.0000
_exptl_absorpt_correction_T_min 0.7562
_exptl_absorpt_correction_type multi-scan
_exptl_absorpt_process_details 'SADABS (Sheldrick, 1996)'
_exptl_crystal_colour Black
_exptl_crystal_density_diffrn 1.693
_exptl_crystal_description Prism
_exptl_crystal_F_000 5092
_exptl_crystal_size_max 0.2500
_exptl_crystal_size_mid 0.2000
_exptl_crystal_size_min 0.1400
_refine_diff_density_max 1.179
_refine_diff_density_min -1.122
_refine_diff_density_rms 0.120
_refine_ls_extinction_method none
_refine_ls_goodness_of_fit_ref 1.040
_refine_ls_hydrogen_treatment constr
_refine_ls_matrix_type full
_refine_ls_number_parameters 682
_refine_ls_number_reflns 10925
_refine_ls_number_restraints 1
_refine_ls_restrained_S_all 1.040
_refine_ls_R_factor_all 0.0867
_refine_ls_R_factor_gt 0.0731
_refine_ls_shift/su_max 0.001
_refine_ls_shift/su_mean 0.000
_refine_ls_structure_factor_coef Fsqd
_refine_ls_weighting_details 'calc w=1/[\s^2^(Fo^2^)+(0.1229P)^2^+37.5972P] where P=(Fo^2^+2Fc^2^)/3'
_refine_ls_weighting_scheme calc
_refine_ls_wR_factor_gt 0.2112
_refine_ls_wR_factor_ref 0.2245
_reflns_number_gt 8611
_reflns_number_total 10925
_reflns_threshold_expression >2sigma(I)
_cod_data_source_file ic201403k_si_001_2.cif
_cod_data_source_block 2
_cod_database_code 4326539

loop_
_symmetry_equiv_pos_as_xyz
'x, y, z'
'-x, y, -z+1/2'
'x+1/2, y+1/2, z'
'-x+1/2, y+1/2, -z+1/2'
'-x, -y, -z'
'x, -y, z-1/2'
'-x+1/2, -y+1/2, -z'
'x+1/2, -y+1/2, z-1/2'

loop_
_atom_site_label
_atom_site_type_symbol
_atom_site_fract_x
_atom_site_fract_y
_atom_site_fract_z
_atom_site_U_iso_or_equiv
_atom_site_adp_type
_atom_site_occupancy
_atom_site_symmetry_multiplicity
_atom_site_calc_flag
_atom_site_refinement_flags
Ni1 Ni 0.53003(4) 1.55147(4) 0.124184(17) 0.03532(18) Uani 1 1 d .
Ni2 Ni 0.63585(4) 1.46753(4) 0.209037(18) 0.03663(18) Uani 1 1 d .
Ni3 Ni 0.5000 1.35411(6) 0.2500 0.0361(2) Uani 1 2 d S
Ni4 Ni 0.5000 1.74687(6) 0.2500 0.0335(2) Uani 1 2 d S
Mn1 Mn 0.5000 1.54979(7) 0.2500 0.0319(2) Uani 1 2 d S
Mn2 Mn 0.60247(4) 1.62888(5) 0.32998(2) 0.0358(2) Uani 1 1 d .
O1 O 0.4339(2) 1.7068(3) 0.12853(11) 0.0485(9) Uani 1 1 d .
O2 O 0.6211(2) 1.3972(3) 0.16095(10) 0.0446(9) Uani 1 1 d .
O3 O 0.43952(19) 1.5283(2) 0.15134(9) 0.0344(7) Uani 1 1 d .
O4 O 0.2989(2) 1.6067(3) 0.14042(11) 0.0496(10) Uani 1 1 d .
O5 O 0.1357(5) 1.6605(9) 0.0970(3) 0.172(5) Uani 1 1 d .
O6 O 0.3340(2) 1.3627(3) 0.25963(11) 0.0452(9) Uani 1 1 d .
O7 O 0.52322(19) 1.4584(2) 0.21643(9) 0.0334(7) Uani 1 1 d .
O8 O 0.50332(19) 1.6441(2) 0.28903(10) 0.0350(7) Uani 1 1 d .
O9 O 0.6131(2) 1.5520(2) 0.27865(10) 0.0406(8) Uani 1 1 d .
O10 O 0.65030(19) 1.7236(2) 0.30953(10) 0.0404(8) Uani 1 1 d .
O11 O 0.1918(4) 0.7351(5) 0.1665(2) 0.121(3) Uani 1 1 d U
O12 O 0.227(2) 0.866(2) 0.0469(15) 0.41(3) Uani 0.50 1 d P
O13 O 0.5007(6) 0.8519(7) 0.0162(4) 0.182(5) Uani 1 1 d .
O14 O 0.3688(14) 0.7404(11) 0.0127(9) 0.459(19) Uani 1 1 d .
O15 O 0.3460(9) 0.8269(14) 0.0864(9) 0.47(2) Uani 1 1 d .
O16 O 0.4951(9) 1.110(2) 0.0487(6) 0.47(2) Uani 1 1 d .
N1 N 0.4754(3) 1.4993(3) 0.07198(12) 0.0415(10) Uani 1 1 d .
N2 N 0.5717(2) 1.4294(3) 0.13017(12) 0.0393(9) Uani 1 1 d .
N3 N 0.4829(3) 1.2718(3) 0.20352(13) 0.0472(11) Uani 1 1 d .
N4 N 0.3822(3) 1.3380(3) 0.23830(13) 0.0433(10) Uani 1 1 d .
N5 N 0.6146(2) 1.7558(3) 0.27514(12) 0.0381(9) Uani 1 1 d .
N6 N 0.5374(2) 1.8299(3) 0.21251(12) 0.0379(9) Uani 1 1 d .
N7 N 0.6641(2) 1.5375(3) 0.25738(12) 0.0360(9) Uani 1 1 d .
N8 N 0.7514(3) 1.4959(3) 0.21199(14) 0.0470(11) Uani 1 1 d .
N9 N 0.6037(2) 1.5802(3) 0.17763(11) 0.0340(8) Uani 1 1 d .
N10 N 0.6529(3) 1.6365(4) 0.17768(13) 0.0494(11) Uani 1 1 d .
N11 N 0.6986(3) 1.6872(4) 0.17765(16) 0.0603(14) Uani 1 1 d .
N12 N 0.4940(3) 1.6755(3) 0.11731(12) 0.0431(10) Uani 1 1 d .
N13 N 0.6132(3) 1.6034(3) 0.09859(12) 0.0460(11) Uani 1 1 d .
C1 C 0.4265(3) 1.5375(4) 0.04337(15) 0.0465(13) Uani 1 1 d .
H1A H 0.4099 1.5943 0.0467 0.056 Uiso 1 1 calc R
C2 C 0.3996(4) 1.4960(5) 0.00901(16) 0.0534(15) Uani 1 1 d .
H2A H 0.3651 1.5243 -0.0112 0.064 Uiso 1 1 calc R
C3 C 0.4226(4) 1.4149(5) 0.00434(16) 0.0568(16) Uani 1 1 d .
H3A H 0.4042 1.3861 -0.0192 0.068 Uiso 1 1 calc R
C4 C 0.4732(4) 1.3735(4) 0.03386(16) 0.0501(14) Uani 1 1 d .
H4A H 0.4896 1.3165 0.0309 0.060 Uiso 1 1 calc R
C5 C 0.4985(3) 1.4176(4) 0.06739(14) 0.0424(12) Uani 1 1 d .
C6 C 0.5520(3) 1.3806(4) 0.10014(15) 0.0437(12) Uani 1 1 d .
H6A H 0.5714 1.3241 0.0996 0.052 Uiso 1 1 calc R
C7 C 0.2210(5) 1.5748(6) 0.0792(2) 0.083(3) Uani 1 1 d .
C8 C 0.2016(5) 1.5196(7) 0.0487(2) 0.091(3) Uani 1 1 d .
H9A H 0.1602 1.5345 0.0283 0.109 Uiso 1 1 calc R
C9 C 0.2396(4) 1.4433(5) 0.04641(17) 0.0588(16) Uani 1 1 d .
C10 C 0.3011(3) 1.4248(4) 0.07657(15) 0.0462(13) Uani 1 1 d .
H11A H 0.3294 1.3736 0.0757 0.055 Uiso 1 1 calc R
C11 C 0.3222(3) 1.4786(4) 0.10789(14) 0.0417(11) Uani 1 1 d .
C12 C 0.2819(4) 1.5543(4) 0.10973(16) 0.0514(14) Uani 1 1 d .
C13 C 0.1822(6) 1.6746(12) 0.0778(3) 0.144(6) Uani 1 1 d .
H13A H 0.2203 1.7182 0.0897 0.172 Uiso 1 1 calc R
H13B H 0.1576 1.6923 0.0515 0.172 Uiso 1 1 calc R
C14 C 0.2185(4) 1.3864(5) 0.01190(17) 0.0667(19) Uani 1 1 d .
H14A H 0.1735 1.4098 -0.0058 0.100 Uiso 1 1 calc R
H14B H 0.2070 1.3286 0.0198 0.100 Uiso 1 1 calc R
H14C H 0.2613 1.3835 -0.0008 0.100 Uiso 1 1 calc R
C15 C 0.3881(3) 1.4578(3) 0.14032(14) 0.0393(11) Uani 1 1 d .
H15A H 0.3681 1.4398 0.1626 0.047 Uiso 1 1 calc R
H15B H 0.4167 1.4088 0.1329 0.047 Uiso 1 1 calc R
C16 C 0.5349(4) 1.2420(4) 0.18528(18) 0.0582(16) Uani 1 1 d .
H22A H 0.5876 1.2530 0.1954 0.070 Uiso 1 1 calc R
C17 C 0.5125(5) 1.1948(5) 0.1513(2) 0.0666(18) Uani 1 1 d .
H23A H 0.5500 1.1729 0.1391 0.080 Uiso 1 1 calc R
C18 C 0.4352(5) 1.1798(5) 0.1356(2) 0.074(2) Uani 1 1 d .
H24A H 0.4192 1.1489 0.1124 0.088 Uiso 1 1 calc R
C19 C 0.3824(4) 1.2116(4) 0.15502(19) 0.0633(18) Uani 1 1 d .
H25A H 0.3293 1.2027 0.1452 0.076 Uiso 1 1 calc R
C20 C 0.4072(4) 1.2556(4) 0.18828(17) 0.0540(15) Uani 1 1 d .
C21 C 0.3544(4) 1.2882(4) 0.20948(16) 0.0502(14) Uani 1 1 d .
H27A H 0.3017 1.2739 0.2028 0.060 Uiso 1 1 calc R
C22 C 0.6552(3) 1.8008(3) 0.25707(15) 0.0377(10) Uani 1 1 d .
H66A H 0.7087 1.8076 0.2664 0.045 Uiso 1 1 calc R
C23 C 0.6150(3) 1.8408(3) 0.22163(16) 0.0417(11) Uani 1 1 d .
C24 C 0.6522(3) 1.8868(4) 0.19851(17) 0.0481(13) Uani 1 1 d .
H64A H 0.7061 1.8933 0.2053 0.058 Uiso 1 1 calc R
C25 C 0.6104(4) 1.9232(4) 0.16541(17) 0.0509(14) Uani 1 1 d .
H63A H 0.6349 1.9553 0.1492 0.061 Uiso 1 1 calc R
C26 C 0.5327(4) 1.9122(4) 0.15629(17) 0.0505(13) Uani 1 1 d .
H62A H 0.5026 1.9376 0.1339 0.061 Uiso 1 1 calc R
C27 C 0.4982(3) 1.8636(3) 0.18019(17) 0.0437(12) Uani 1 1 d .
H61A H 0.4446 1.8544 0.1731 0.052 Uiso 1 1 calc R
C28 C 0.7339(3) 1.5643(4) 0.26885(16) 0.0438(12) Uani 1 1 d .
H16A H 0.7517 1.5944 0.2921 0.053 Uiso 1 1 calc R
C29 C 0.7825(3) 1.5439(4) 0.24252(18) 0.0471(13) Uani 1 1 d .
C30 C 0.8578(3) 1.5758(4) 0.2481(2) 0.0595(16) Uani 1 1 d .
H18A H 0.8807 1.6085 0.2699 0.071 Uiso 1 1 calc R
C31 C 0.8969(4) 1.5565(5) 0.2196(3) 0.074(2) Uani 1 1 d .
H19A H 0.9479 1.5762 0.2224 0.089 Uiso 1 1 calc R
C32 C 0.8643(4) 1.5108(5) 0.1884(2) 0.068(2) Uani 1 1 d .
H20A H 0.8908 1.4998 0.1688 0.082 Uiso 1 1 calc R
C33 C 0.7922(4) 1.4808(4) 0.1858(2) 0.0579(16) Uani 1 1 d .
H21A H 0.7695 1.4472 0.1642 0.070 Uiso 1 1 calc R
C34 C 0.5341(4) 1.7255(4) 0.10063(15) 0.0499(14) Uani 1 1 d .
H28A H 0.5194 1.7833 0.0945 0.060 Uiso 1 1 calc R
C35 C 0.6028(4) 1.6890(4) 0.09167(15) 0.0510(14) Uani 1 1 d .
C36 C 0.6541(4) 1.7384(5) 0.07805(17) 0.0630(18) Uani 1 1 d .
H30A H 0.6450 1.7977 0.0727 0.076 Uiso 1 1 calc R
C37 C 0.7204(4) 1.6981(5) 0.07240(18) 0.068(2) Uani 1 1 d .
H31A H 0.7570 1.7302 0.0629 0.081 Uiso 1 1 calc R
C38 C 0.7330(4) 1.6112(6) 0.08069(17) 0.0630(19) Uani 1 1 d .
H32A H 0.7782 1.5833 0.0777 0.076 Uiso 1 1 calc R
C39 C 0.6768(4) 1.5678(5) 0.09347(16) 0.0539(15) Uani 1 1 d .
H33A H 0.6842 1.5083 0.0989 0.065 Uiso 1 1 calc R
C40 C 0.2335(11) 0.8118(13) 0.1397(6) 0.188(7) Uani 1 1 d U
Br1 Br 0.4290(3) 0.9950(2) 0.06317(8) 0.1577(16) Uani 0.45 1 d P
Br2 Br 0.3776(15) 0.9915(17) 0.0885(4) 0.118(10) Uani 0.05 1 d P

loop_
_atom_site_aniso_label
_atom_site_aniso_U_11
_atom_site_aniso_U_22
_atom_site_aniso_U_33
_atom_site_aniso_U_23
_atom_site_aniso_U_13
_atom_site_aniso_U_12
Ni1 0.0345(4) 0.0406(4) 0.0305(3) -0.0002(2) 0.0066(3) -0.0004(3)
Ni2 0.0298(3) 0.0417(4) 0.0371(3) -0.0027(3) 0.0049(3) 0.0048(3)
Ni3 0.0377(5) 0.0320(4) 0.0342(4) 0.000 -0.0010(4) 0.000
Ni4 0.0262(4) 0.0326(4) 0.0415(5) 0.000 0.0071(3) 0.000
Mn1 0.0327(5) 0.0315(5) 0.0316(5) 0.000 0.0073(4) 0.000
Mn2 0.0308(4) 0.0401(4) 0.0341(4) 0.0013(3) 0.0023(3) -0.0069(3)
O1 0.050(2) 0.041(2) 0.054(2) 0.0068(17) 0.0119(18) 0.0078(18)
O2 0.044(2) 0.048(2) 0.0389(18) -0.0075(16) 0.0038(16) 0.0123(17)
O3 0.0300(17) 0.0387(18) 0.0331(16) -0.0011(13) 0.0041(13) -0.0017(14)
O4 0.037(2) 0.061(3) 0.045(2) -0.0098(18) -0.0041(16) 0.0084(18)
O5 0.097(7) 0.232(13) 0.169(10) -0.051(9) -0.010(6) 0.021(8)
O6 0.039(2) 0.047(2) 0.048(2) 0.0008(16) 0.0044(16) -0.0089(17)
O7 0.0330(17) 0.0328(17) 0.0330(16) 0.0006(12) 0.0045(13) 0.0001(13)
O8 0.0292(17) 0.0359(18) 0.0392(17) 0.0046(14) 0.0063(14) -0.0003(14)
O9 0.0365(19) 0.047(2) 0.0386(18) -0.0052(15) 0.0081(15) -0.0048(16)
O10 0.0276(17) 0.047(2) 0.0425(19) 0.0032(15) -0.0001(14) -0.0102(15)
O11 0.088(5) 0.107(5) 0.152(7) -0.055(5) -0.007(4) 0.015(4)
O12 0.30(4) 0.16(3) 0.65(8) 0.15(4) -0.15(5) 0.02(3)
O13 0.131(8) 0.172(10) 0.216(12) 0.041(9) -0.015(7) 0.061(7)
O14 0.46(3) 0.158(14) 0.57(4) 0.01(2) -0.28(3) 0.065(18)
O15 0.180(13) 0.34(2) 0.77(5) 0.38(3) -0.17(2) -0.049(14)
O16 0.157(13) 0.93(6) 0.34(2) -0.23(3) 0.070(15) -0.16(2)
N1 0.040(2) 0.049(3) 0.034(2) -0.0013(18) 0.0079(18) -0.003(2)
N2 0.037(2) 0.045(2) 0.035(2) -0.0035(18) 0.0075(17) 0.0044(19)
N3 0.062(3) 0.032(2) 0.041(2) -0.0020(18) -0.002(2) 0.001(2)
N4 0.041(2) 0.040(2) 0.043(2) 0.0050(18) -0.0026(19) -0.010(2)
N5 0.029(2) 0.037(2) 0.046(2) 0.0009(18) 0.0052(17) -0.0012(17)
N6 0.032(2) 0.035(2) 0.046(2) 0.0009(17) 0.0064(18) 0.0015(17)
N7 0.031(2) 0.040(2) 0.036(2) 0.0001(16) 0.0059(17) 0.0000(17)
N8 0.031(2) 0.057(3) 0.052(3) 0.005(2) 0.006(2) 0.009(2)
N9 0.028(2) 0.040(2) 0.0325(19) -0.0012(16) 0.0021(15) -0.0047(17)
N10 0.044(3) 0.058(3) 0.045(3) -0.005(2) 0.008(2) 0.001(2)
N11 0.052(3) 0.063(3) 0.066(3) -0.003(3) 0.013(3) -0.022(3)
N12 0.048(3) 0.043(2) 0.036(2) -0.0005(18) 0.0055(19) 0.001(2)
N13 0.049(3) 0.057(3) 0.033(2) -0.0030(19) 0.0107(19) -0.005(2)
C1 0.042(3) 0.062(4) 0.033(2) 0.006(2) 0.004(2) -0.005(3)
C2 0.053(3) 0.072(4) 0.033(3) 0.004(3) 0.006(2) -0.015(3)
C3 0.059(4) 0.080(5) 0.031(3) -0.010(3) 0.009(2) -0.014(3)
C4 0.053(3) 0.060(4) 0.040(3) -0.008(2) 0.015(3) -0.008(3)
C5 0.042(3) 0.049(3) 0.037(2) -0.006(2) 0.011(2) -0.005(2)
C6 0.047(3) 0.044(3) 0.041(3) -0.006(2) 0.013(2) 0.003(2)
C7 0.077(5) 0.094(6) 0.057(4) -0.016(4) -0.027(4) 0.036(5)
C8 0.077(5) 0.131(8) 0.047(4) -0.024(4) -0.024(4) 0.029(5)
C9 0.058(4) 0.079(5) 0.038(3) -0.008(3) 0.007(3) -0.007(3)
C10 0.045(3) 0.055(3) 0.038(3) -0.006(2) 0.009(2) -0.008(3)
C11 0.037(3) 0.053(3) 0.035(2) -0.002(2) 0.007(2) -0.005(2)
C12 0.049(3) 0.065(4) 0.035(3) -0.006(2) -0.002(2) 0.006(3)
C13 0.066(7) 0.27(2) 0.075(7) -0.035(9) -0.028(5) 0.022(9)
C14 0.071(4) 0.090(5) 0.037(3) -0.011(3) 0.007(3) -0.016(4)
C15 0.041(3) 0.039(3) 0.035(2) -0.0007(19) 0.004(2) -0.003(2)
C16 0.074(4) 0.046(3) 0.051(3) -0.008(3) 0.007(3) 0.003(3)
C17 0.089(5) 0.052(4) 0.058(4) -0.013(3) 0.015(4) 0.003(4)
C18 0.098(6) 0.063(4) 0.056(4) -0.019(3) 0.006(4) -0.024(4)
C19 0.077(5) 0.054(4) 0.055(4) -0.007(3) 0.007(3) -0.025(3)
C20 0.064(4) 0.043(3) 0.047(3) 0.001(2) -0.004(3) -0.011(3)
C21 0.051(3) 0.043(3) 0.050(3) -0.003(2) -0.004(3) -0.014(3)
C22 0.028(2) 0.035(2) 0.049(3) 0.000(2) 0.006(2) -0.003(2)
C23 0.039(3) 0.035(3) 0.051(3) 0.003(2) 0.011(2) 0.000(2)
C24 0.046(3) 0.039(3) 0.061(3) -0.003(2) 0.015(3) -0.009(2)
C25 0.057(4) 0.044(3) 0.054(3) 0.008(3) 0.018(3) -0.007(3)
C26 0.061(4) 0.040(3) 0.048(3) 0.003(2) 0.009(3) 0.004(3)
C27 0.043(3) 0.033(3) 0.057(3) 0.003(2) 0.014(2) 0.002(2)
C28 0.037(3) 0.043(3) 0.046(3) -0.002(2) -0.002(2) -0.006(2)
C29 0.029(3) 0.050(3) 0.059(3) 0.010(3) 0.004(2) 0.002(2)
C30 0.036(3) 0.055(4) 0.081(5) 0.014(3) 0.000(3) -0.002(3)
C31 0.037(3) 0.067(5) 0.121(7) 0.032(5) 0.023(4) 0.010(3)
C32 0.050(4) 0.071(5) 0.092(5) 0.017(4) 0.032(4) 0.020(4)
C33 0.047(3) 0.058(4) 0.076(4) 0.011(3) 0.030(3) 0.016(3)
C34 0.069(4) 0.044(3) 0.039(3) -0.001(2) 0.015(3) -0.007(3)
C35 0.059(4) 0.057(4) 0.038(3) -0.009(2) 0.015(3) -0.017(3)
C36 0.076(5) 0.071(4) 0.045(3) -0.009(3) 0.021(3) -0.030(4)
C37 0.068(4) 0.092(6) 0.047(3) -0.019(3) 0.022(3) -0.045(4)
C38 0.050(4) 0.101(6) 0.038(3) -0.011(3) 0.009(3) -0.022(4)
C39 0.051(3) 0.076(4) 0.038(3) -0.004(3) 0.017(3) -0.009(3)
C40 0.182(16) 0.184(16) 0.209(18) 0.020(13) 0.069(13) 0.084(13)
Br1 0.230(4) 0.131(2) 0.0804(16) -0.0098(16) -0.031(2) 0.064(3)
Br2 0.153(19) 0.144(19) 0.040(7) -0.023(9) -0.015(10) 0.093(17)

loop_
_atom_type_symbol
_atom_type_description
_atom_type_scat_dispersion_real
_atom_type_scat_dispersion_imag
_atom_type_scat_source
C C 0.0033 0.0016 'International Tables Vol C Tables 4.2.6.8 and 6.1.1.4'
H H 0.0000 0.0000 'International Tables Vol C Tables 4.2.6.8 and 6.1.1.4'
Br Br -0.2901 2.4595 'International Tables Vol C Tables 4.2.6.8 and 6.1.1.4'
Mn Mn 0.3368 0.7283 'International Tables Vol C Tables 4.2.6.8 and 6.1.1.4'
N N 0.0061 0.0033 'International Tables Vol C Tables 4.2.6.8 and 6.1.1.4'
Ni Ni 0.3393 1.1124 'International Tables Vol C Tables 4.2.6.8 and 6.1.1.4'
O O 0.0106 0.0060 'International Tables Vol C Tables 4.2.6.8 and 6.1.1.4'

loop_
_geom_angle_atom_site_label_1
_geom_angle_atom_site_label_2
_geom_angle_atom_site_label_3
_geom_angle
_geom_angle_site_symmetry_1
_geom_angle_site_symmetry_3
N12 Ni1 N2 176.69(19) . .
N12 Ni1 N1 100.91(18) . .
N2 Ni1 N1 79.49(18) . .
N12 Ni1 N13 79.5(2) . .
N2 Ni1 N13 97.19(19) . .
N1 Ni1 N13 89.53(17) . .
N12 Ni1 O3 87.78(16) . .
N2 Ni1 O3 95.47(15) . .
N1 Ni1 O3 95.50(15) . .
N13 Ni1 O3 167.04(17) . .
N12 Ni1 N9 91.47(17) . .
N2 Ni1 N9 87.84(17) . .
N1 Ni1 N9 166.51(18) . .
N13 Ni1 N9 87.46(16) . .
O3 Ni1 N9 90.27(14) . .
O6 Ni2 O2 90.33(16) 2_655 .
O6 Ni2 N7 88.41(16) 2_655 .
O2 Ni2 N7 173.14(17) . .
O6 Ni2 N9 178.12(16) 2_655 .
O2 Ni2 N9 91.49(16) . .
N7 Ni2 N9 89.82(16) . .
O6 Ni2 N8 90.29(18) 2_655 .
O2 Ni2 N8 95.39(18) . .
N7 Ni2 N8 77.87(18) . .
N9 Ni2 N8 89.95(17) . .
O6 Ni2 O7 91.10(14) 2_655 .
O2 Ni2 O7 97.40(15) . .
N7 Ni2 O7 89.37(15) . .
N9 Ni2 O7 88.25(14) . .
N8 Ni2 O7 167.13(17) . .
N3 Ni3 N3 103.6(3) 2_655 .
N3 Ni3 N4 78.7(2) 2_655 2_655
N3 Ni3 N4 92.70(19) . 2_655
N3 Ni3 N4 92.70(19) 2_655 .
N3 Ni3 N4 78.7(2) . .
N4 Ni3 N4 166.2(3) 2_655 .
N3 Ni3 O7 91.55(16) 2_655 2_655
N3 Ni3 O7 156.93(16) . 2_655
N4 Ni3 O7 107.44(15) 2_655 2_655
N4 Ni3 O7 83.38(16) . 2_655
N3 Ni3 O7 156.93(17) 2_655 .
N3 Ni3 O7 91.55(16) . .
N4 Ni3 O7 83.38(16) 2_655 .
N4 Ni3 O7 107.44(15) . .
O7 Ni3 O7 80.05(18) 2_655 .
N3 Ni3 Mn1 128.20(13) 2_655 .
N3 Ni3 Mn1 128.20(13) . .
N4 Ni3 Mn1 96.92(13) 2_655 .
N4 Ni3 Mn1 96.92(13) . .
O7 Ni3 Mn1 40.02(9) 2_655 .
O7 Ni3 Mn1 40.02(9) . .
N5 Ni4 N5 172.3(2) . 2_655
N5 Ni4 N6 96.38(17) . 2_655
N5 Ni4 N6 78.78(17) 2_655 2_655
N5 Ni4 N6 78.78(17) . .
N5 Ni4 N6 96.38(17) 2_655 .
N6 Ni4 N6 103.4(2) 2_655 .
N5 Ni4 O8 102.54(15) . 2_655
N5 Ni4 O8 83.36(15) 2_655 2_655
N6 Ni4 O8 158.53(15) 2_655 2_655
N6 Ni4 O8 90.26(15) . 2_655
N5 Ni4 O8 83.36(15) . .
N5 Ni4 O8 102.54(15) 2_655 .
N6 Ni4 O8 90.26(15) 2_655 .
N6 Ni4 O8 158.53(15) . .
O8 Ni4 O8 82.02(19) 2_655 .
N5 Ni4 Mn1 93.86(12) . .
N5 Ni4 Mn1 93.86(12) 2_655 .
N6 Ni4 Mn1 128.29(12) 2_655 .
N6 Ni4 Mn1 128.29(12) . .
O8 Ni4 Mn1 41.01(9) 2_655 .
O8 Ni4 Mn1 41.01(9) . .
O7 Mn1 O7 87.54(19) 2_655 .
O7 Mn1 O8 94.40(13) 2_655 .
O7 Mn1 O8 166.43(14) . .
O7 Mn1 O8 166.43(14) 2_655 2_655
O7 Mn1 O8 94.40(13) . 2_655
O8 Mn1 O8 86.87(19) . 2_655
O7 Mn1 O9 91.55(14) 2_655 .
O7 Mn1 O9 89.80(14) . .
O8 Mn1 O9 76.73(14) . .
O8 Mn1 O9 101.88(14) 2_655 .
O7 Mn1 O9 89.80(14) 2_655 2_655
O7 Mn1 O9 91.55(14) . 2_655
O8 Mn1 O9 101.88(14) . 2_655
O8 Mn1 O9 76.73(14) 2_655 2_655
O9 Mn1 O9 178.1(2) . 2_655
O7 Mn1 Ni3 43.77(10) 2_655 .
O7 Mn1 Ni3 43.77(10) . .
O8 Mn1 Ni3 136.56(9) . .
O8 Mn1 Ni3 136.56(9) 2_655 .
O9 Mn1 Ni3 90.94(11) . .
O9 Mn1 Ni3 90.94(11) 2_655 .
O7 Mn1 Ni4 136.23(10) 2_655 .
O7 Mn1 Ni4 136.23(10) . .
O8 Mn1 Ni4 43.44(9) . .
O8 Mn1 Ni4 43.44(9) 2_655 .
O9 Mn1 Ni4 89.06(11) . .
O9 Mn1 Ni4 89.06(11) 2_655 .
Ni3 Mn1 Ni4 180.0 . .
O4 Mn2 O3 92.68(16) 2_655 2_655
O4 Mn2 O10 84.98(16) 2_655 .
O3 Mn2 O10 175.20(16) 2_655 .
O4 Mn2 O8 168.78(17) 2_655 .
O3 Mn2 O8 89.98(14) 2_655 .
O10 Mn2 O8 91.54(14) . .
O4 Mn2 O1 96.12(18) 2_655 2_655
O3 Mn2 O1 90.71(15) 2_655 2_655
O10 Mn2 O1 93.71(16) . 2_655
O8 Mn2 O1 94.74(15) . 2_655
O4 Mn2 O9 97.04(17) 2_655 .
O3 Mn2 O9 88.05(14) 2_655 .
O10 Mn2 O9 88.08(15) . .
O8 Mn2 O9 72.15(14) . .
O1 Mn2 O9 166.82(15) 2_655 .
N12 O1 Mn2 113.7(3) . 2_655
N2 O2 Ni2 115.9(3) . .
C15 O3 Mn2 116.2(3) . 2_655
C15 O3 Ni1 121.3(3) . .
Mn2 O3 Ni1 115.27(17) 2_655 .
C12 O4 Mn2 125.6(4) . 2_655
N4 O6 Ni2 115.6(3) . 2_655
Mn1 O7 Ni2 111.80(16) . .
Mn1 O7 Ni3 96.21(14) . .
Ni2 O7 Ni3 116.27(15) . .
Mn1 O8 Mn2 107.35(15) . .
Mn1 O8 Ni4 95.55(14) . .
Mn2 O8 Ni4 116.89(16) . .
N7 O9 Mn1 115.9(3) . .
N7 O9 Mn2 139.2(3) . .
Mn1 O9 Mn2 99.32(15) . .
N5 O10 Mn2 118.0(3) . .
C1 N1 C5 119.3(5) . .
C1 N1 Ni1 128.1(4) . .
C5 N1 Ni1 112.4(3) . .
C6 N2 O2 117.9(5) . .
C6 N2 Ni1 115.6(4) . .
O2 N2 Ni1 126.3(3) . .
C16 N3 C20 118.7(5) . .
C16 N3 Ni3 128.0(4) . .
C20 N3 Ni3 112.9(4) . .
C21 N4 O6 116.6(5) . .
C21 N4 Ni3 115.0(4) . .
O6 N4 Ni3 127.7(3) . .
C22 N5 O10 117.2(4) . .
C22 N5 Ni4 116.1(4) . .
O10 N5 Ni4 126.7(3) . .
C27 N6 C23 118.2(5) . .
C27 N6 Ni4 128.9(4) . .
C23 N6 Ni4 112.5(3) . .
C28 N7 O9 120.1(4) . .
C28 N7 Ni2 119.0(4) . .
O9 N7 Ni2 120.8(3) . .
C33 N8 C29 118.7(6) . .
C33 N8 Ni2 128.3(5) . .
C29 N8 Ni2 112.5(4) . .
N10 N9 Ni2 118.7(3) . .
N10 N9 Ni1 116.6(3) . .
Ni2 N9 Ni1 110.53(19) . .
N11 N10 N9 179.0(6) . .
C34 N12 O1 119.7(5) . .
C34 N12 Ni1 115.6(4) . .
O1 N12 Ni1 124.7(3) . .
C39 N13 C35 118.3(5) . .
C39 N13 Ni1 128.8(4) . .
C35 N13 Ni1 112.2(4) . .
N1 C1 C2 121.2(6) . .
N1 C1 H1A 119.4 . .
C2 C1 H1A 119.4 . .
C3 C2 C1 119.6(6) . .
C3 C2 H2A 120.2 . .
C1 C2 H2A 120.2 . .
C2 C3 C4 120.3(5) . .
C2 C3 H3A 119.9 . .
C4 C3 H3A 119.9 . .
C5 C4 C3 117.9(6) . .
C5 C4 H4A 121.0 . .
C3 C4 H4A 121.0 . .
N1 C5 C4 121.7(5) . .
N1 C5 C6 115.8(5) . .
C4 C5 C6 122.6(6) . .
N2 C6 C5 116.4(5) . .
N2 C6 H6A 121.8 . .
C5 C6 H6A 121.8 . .
C8 C7 C12 119.6(7) . .
C8 C7 C13 121.4(7) . .
C12 C7 C13 118.3(7) . .
C7 C8 C9 123.2(7) . .
C7 C8 H9A 118.4 . .
C9 C8 H9A 118.4 . .
C8 C9 C10 116.6(6) . .
C8 C9 C14 121.5(6) . .
C10 C9 C14 121.9(7) . .
C11 C10 C9 122.0(6) . .
C11 C10 H11A 119.0 . .
C9 C10 H11A 119.0 . .
C10 C11 C12 120.0(5) . .
C10 C11 C15 121.7(5) . .
C12 C11 C15 118.3(5) . .
O4 C12 C11 121.8(5) . .
O4 C12 C7 119.6(6) . .
C11 C12 C7 118.6(6) . .
O5 C13 C7 98.5(14) . .
O5 C13 H13A 112.1 . .
C7 C13 H13A 112.1 . .
O5 C13 H13B 112.1 . .
C7 C13 H13B 112.1 . .
H13A C13 H13B 109.7 . .
C9 C14 H14A 109.5 . .
C9 C14 H14B 109.5 . .
H14A C14 H14B 109.5 . .
C9 C14 H14C 109.5 . .
H14A C14 H14C 109.5 . .
H14B C14 H14C 109.5 . .
O3 C15 C11 113.3(4) . .
O3 C15 H15A 108.9 . .
C11 C15 H15A 108.9 . .
O3 C15 H15B 108.9 . .
C11 C15 H15B 108.9 . .
H15A C15 H15B 107.7 . .
N3 C16 C17 120.8(7) . .
N3 C16 H22A 119.6 . .
C17 C16 H22A 119.6 . .
C18 C17 C16 120.3(7) . .
C18 C17 H23A 119.9 . .
C16 C17 H23A 119.9 . .
C19 C18 C17 117.8(6) . .
C19 C18 H24A 121.1 . .
C17 C18 H24A 121.1 . .
C20 C19 C18 119.7(7) . .
C20 C19 H25A 120.2 . .
C18 C19 H25A 120.2 . .
C19 C20 N3 122.8(7) . .
C19 C20 C21 121.3(6) . .
N3 C20 C21 115.9(5) . .
N4 C21 C20 117.0(5) . .
N4 C21 H27A 121.5 . .
C20 C21 H27A 121.5 . .
N5 C22 C23 116.7(4) . .
N5 C22 H66A 121.7 . .
C23 C22 H66A 121.7 . .
N6 C23 C24 121.8(5) . .
N6 C23 C22 115.7(4) . .
C24 C23 C22 122.5(5) . .
C25 C24 C23 119.4(6) . .
C25 C24 H64A 120.3 . .
C23 C24 H64A 120.3 . .
C26 C25 C24 118.8(5) . .
C26 C25 H63A 120.6 . .
C24 C25 H63A 120.6 . .
C25 C26 C27 119.5(6) . .
C25 C26 H62A 120.3 . .
C27 C26 H62A 120.3 . .
N6 C27 C26 122.3(5) . .
N6 C27 H61A 118.8 . .
C26 C27 H61A 118.8 . .
N7 C28 C29 113.6(5) . .
N7 C28 H16A 123.2 . .
C29 C28 H16A 123.2 . .
N8 C29 C30 121.3(6) . .
N8 C29 C28 116.9(5) . .
C30 C29 C28 121.7(6) . .
C31 C30 C29 116.4(7) . .
C31 C30 H18A 121.8 . .
C29 C30 H18A 121.8 . .
C32 C31 C30 121.9(7) . .
C32 C31 H19A 119.0 . .
C30 C31 H19A 119.0 . .
C31 C32 C33 117.7(7) . .
C31 C32 H20A 121.1 . .
C33 C32 H20A 121.1 . .
N8 C33 C32 123.9(8) . .
N8 C33 H21A 118.1 . .
C32 C33 H21A 118.1 . .
N12 C34 C35 117.0(6) . .
N12 C34 H28A 121.5 . .
C35 C34 H28A 121.5 . .
N13 C35 C36 122.6(6) . .
N13 C35 C34 115.4(5) . .
C36 C35 C34 122.0(6) . .
C35 C36 C37 117.5(7) . .
C35 C36 H30A 121.3 . .
C37 C36 H30A 121.3 . .
C38 C37 C36 120.4(6) . .
C38 C37 H31A 119.8 . .
C36 C37 H31A 119.8 . .
C39 C38 C37 116.9(7) . .
C39 C38 H32A 121.6 . .
C37 C38 H32A 121.6 . .
N13 C39 C38 124.2(7) . .
N13 C39 H33A 117.9 . .
C38 C39 H33A 117.9 . .
Br2 Br1 O16 128.3(12) . .

loop_
_geom_bond_atom_site_label_1
_geom_bond_atom_site_label_2
_geom_bond_distance
_geom_bond_site_symmetry_2
Ni1 N12 2.036(5) .
Ni1 N2 2.039(5) .
Ni1 N1 2.078(4) .
Ni1 N13 2.089(5) .
Ni1 O3 2.110(3) .
Ni1 N9 2.122(4) .
Ni2 O6 1.990(4) 2_655
Ni2 O2 2.015(4) .
Ni2 N7 2.019(4) .
Ni2 N9 2.098(4) .
Ni2 N8 2.102(5) .
Ni2 O7 2.106(3) .
Ni3 N3 2.076(5) 2_655
Ni3 N3 2.076(5) .
Ni3 N4 2.079(5) 2_655
Ni3 N4 2.079(5) .
Ni3 O7 2.123(3) 2_655
Ni3 O7 2.123(3) .
Ni3 Mn1 3.0503(13) .
Ni4 N5 2.058(4) .
Ni4 N5 2.058(4) 2_655
Ni4 N6 2.088(4) 2_655
Ni4 N6 2.088(4) .
Ni4 O8 2.122(3) 2_655
Ni4 O8 2.122(3) .
Ni4 Mn1 3.0720(13) .
Mn1 O7 1.973(3) 2_655
Mn1 O7 1.973(3) .
Mn1 O8 2.025(4) .
Mn1 O8 2.025(4) 2_655
Mn1 O9 2.062(4) .
Mn1 O9 2.062(4) 2_655
Mn2 O4 1.882(4) 2_655
Mn2 O3 1.926(3) 2_655
Mn2 O10 1.936(4) .
Mn2 O8 2.053(3) .
Mn2 O1 2.139(4) 2_655
Mn2 O9 2.247(4) .
O1 N12 1.329(6) .
O1 Mn2 2.139(4) 2_655
O2 N2 1.350(6) .
O3 C15 1.433(6) .
O3 Mn2 1.926(3) 2_655
O4 C12 1.353(7) .
O4 Mn2 1.882(4) 2_655
O5 C13 1.219(15) .
O6 N4 1.338(6) .
O6 Ni2 1.990(4) 2_655
O9 N7 1.340(5) .
O10 N5 1.355(5) .
O11 C40 1.80(2) .
O16 Br1 2.27(3) .
N1 C1 1.333(7) .
N1 C5 1.362(7) .
N2 C6 1.303(7) .
N3 C16 1.342(8) .
N3 C20 1.370(8) .
N4 C21 1.302(7) .
N5 C22 1.291(6) .
N6 C27 1.326(7) .
N6 C23 1.369(7) .
N7 C28 1.298(7) .
N8 C33 1.341(7) .
N8 C29 1.342(8) .
N9 N10 1.245(6) .
N10 N11 1.140(7) .
N12 C34 1.298(7) .
N13 C39 1.321(8) .
N13 C35 1.363(8) .
C1 C2 1.383(8) .
C1 H1A 0.9500 .
C2 C3 1.353(10) .
C2 H2A 0.9500 .
C3 C4 1.390(9) .
C3 H3A 0.9500 .
C4 C5 1.374(7) .
C4 H4A 0.9500 .
C5 C6 1.461(8) .
C6 H6A 0.9500 .
C7 C8 1.376(11) .
C7 C12 1.401(9) .
C7 C13 1.700(18) .
C8 C9 1.382(11) .
C8 H9A 0.9500 .
C9 C10 1.393(9) .
C9 C14 1.504(9) .
C10 C11 1.388(7) .
C10 H11A 0.9500 .
C11 C12 1.394(8) .
C11 C15 1.498(7) .
C13 H13A 0.9900 .
C13 H13B 0.9900 .
C14 H14A 0.9800 .
C14 H14B 0.9800 .
C14 H14C 0.9800 .
C15 H15A 0.9900 .
C15 H15B 0.9900 .
C16 C17 1.405(9) .
C16 H22A 0.9500 .
C17 C18 1.396(11) .
C17 H23A 0.9500 .
C18 C19 1.393(11) .
C18 H24A 0.9500 .
C19 C20 1.364(9) .
C19 H25A 0.9500 .
C20 C21 1.438(9) .
C21 H27A 0.9500 .
C22 C23 1.456(7) .
C22 H66A 0.9500 .
C23 C24 1.381(8) .
C24 C25 1.379(9) .
C24 H64A 0.9500 .
C25 C26 1.371(9) .
C25 H63A 0.9500 .
C26 C27 1.393(8) .
C26 H62A 0.9500 .
C27 H61A 0.9500 .
C28 C29 1.463(8) .
C28 H16A 0.9500 .
C29 C30 1.414(8) .
C30 C31 1.399(11) .
C30 H18A 0.9500 .
C31 C32 1.348(12) .
C31 H19A 0.9500 .
C32 C33 1.361(10) .
C32 H20A 0.9500 .
C33 H21A 0.9500 .
C34 C35 1.461(9) .
C34 H28A 0.9500 .
C35 C36 1.374(8) .
C36 C37 1.402(11) .
C36 H30A 0.9500 .
C37 C38 1.394(12) .
C37 H31A 0.9500 .
C38 C39 1.380(9) .
C38 H32A 0.9500 .
C39 H33A 0.9500 .
Br1 Br2 1.44(3) .

loop_
_geom_torsion_atom_site_label_1
_geom_torsion_atom_site_label_2
_geom_torsion_atom_site_label_3
_geom_torsion_atom_site_label_4
_geom_torsion
_geom_torsion_site_symmetry_1
_geom_torsion_site_symmetry_4
N3 Ni3 Mn1 O7 -27.9(2) 2_655 2_655
N3 Ni3 Mn1 O7 152.1(2) . 2_655
N4 Ni3 Mn1 O7 -108.97(19) 2_655 2_655
N4 Ni3 Mn1 O7 71.03(19) . 2_655
O7 Ni3 Mn1 O7 180.000(1) . 2_655
N3 Ni3 Mn1 O7 152.1(2) 2_655 .
N3 Ni3 Mn1 O7 -27.9(2) . .
N4 Ni3 Mn1 O7 71.03(19) 2_655 .
N4 Ni3 Mn1 O7 -108.97(19) . .
O7 Ni3 Mn1 O7 180.000(1) 2_655 .
N3 Ni3 Mn1 O8 -8.2(2) 2_655 .
N3 Ni3 Mn1 O8 171.8(2) . .
N4 Ni3 Mn1 O8 -89.24(19) 2_655 .
N4 Ni3 Mn1 O8 90.76(19) . .
O7 Ni3 Mn1 O8 19.7(2) 2_655 .
O7 Ni3 Mn1 O8 -160.3(2) . .
N3 Ni3 Mn1 O8 171.8(2) 2_655 2_655
N3 Ni3 Mn1 O8 -8.2(2) . 2_655
N4 Ni3 Mn1 O8 90.76(19) 2_655 2_655
N4 Ni3 Mn1 O8 -89.24(19) . 2_655
O7 Ni3 Mn1 O8 -160.27(19) 2_655 2_655
O7 Ni3 Mn1 O8 19.73(19) . 2_655
N3 Ni3 Mn1 O9 63.3(2) 2_655 .
N3 Ni3 Mn1 O9 -116.7(2) . .
N4 Ni3 Mn1 O9 -17.70(16) 2_655 .
N4 Ni3 Mn1 O9 162.30(16) . .
O7 Ni3 Mn1 O9 91.27(17) 2_655 .
O7 Ni3 Mn1 O9 -88.73(17) . .
N3 Ni3 Mn1 O9 -116.7(2) 2_655 2_655
N3 Ni3 Mn1 O9 63.3(2) . 2_655
N4 Ni3 Mn1 O9 162.30(16) 2_655 2_655
N4 Ni3 Mn1 O9 -17.70(16) . 2_655
O7 Ni3 Mn1 O9 -88.73(17) 2_655 2_655
O7 Ni3 Mn1 O9 91.27(17) . 2_655
N5 Ni4 Mn1 O7 -84.99(18) . .
N5 Ni4 Mn1 O7 95.01(18) 2_655 .
N6 Ni4 Mn1 O7 173.8(2) 2_655 .
N6 Ni4 Mn1 O7 -6.2(2) . .
O8 Ni4 Mn1 O7 19.73(19) 2_655 .
O8 Ni4 Mn1 O7 -160.27(19) . .
N5 Ni4 Mn1 O8 75.28(18) . .
N5 Ni4 Mn1 O8 -104.72(18) 2_655 .
N6 Ni4 Mn1 O8 -26.0(2) 2_655 .
N6 Ni4 Mn1 O8 154.0(2) . .
O8 Ni4 Mn1 O8 180.000(2) 2_655 .
N5 Ni4 Mn1 O8 -104.72(18) . 2_655
N5 Ni4 Mn1 O8 75.28(18) 2_655 2_655
N6 Ni4 Mn1 O8 154.0(2) 2_655 2_655
N6 Ni4 Mn1 O8 -26.0(2) . 2_655
O8 Ni4 Mn1 O8 180.000(1) . 2_655
N5 Ni4 Mn1 O9 3.74(15) . .
N5 Ni4 Mn1 O9 -176.26(15) 2_655 .
N6 Ni4 Mn1 O9 -97.51(18) 2_655 .
N6 Ni4 Mn1 O9 82.49(18) . .
O8 Ni4 Mn1 O9 108.46(16) 2_655 .
O8 Ni4 Mn1 O9 -71.54(16) . .
N5 Ni4 Mn1 O9 -176.26(15) . 2_655
N5 Ni4 Mn1 O9 3.74(15) 2_655 2_655
N6 Ni4 Mn1 O9 82.49(18) 2_655 2_655
N6 Ni4 Mn1 O9 -97.51(18) . 2_655
O8 Ni4 Mn1 O9 -71.54(16) 2_655 2_655
O8 Ni4 Mn1 O9 108.46(16) . 2_655
O6 Ni2 O2 N2 154.5(3) 2_655 .
N9 Ni2 O2 N2 -25.0(4) . .
N8 Ni2 O2 N2 -115.1(4) . .
O7 Ni2 O2 N2 63.4(3) . .
N12 Ni1 O3 C15 129.8(4) . .
N2 Ni1 O3 C15 -50.8(4) . .
N1 Ni1 O3 C15 29.1(4) . .
N13 Ni1 O3 C15 141.5(7) . .
N9 Ni1 O3 C15 -138.7(3) . .
N12 Ni1 O3 Mn2 -19.3(2) . 2_655
N2 Ni1 O3 Mn2 160.02(19) . 2_655
N1 Ni1 O3 Mn2 -120.1(2) . 2_655
N13 Ni1 O3 Mn2 -7.6(8) . 2_655
N9 Ni1 O3 Mn2 72.16(19) . 2_655
O7 Mn1 O7 Ni2 -121.5(2) 2_655 .
O8 Mn1 O7 Ni2 -23.0(7) . .
O8 Mn1 O7 Ni2 71.93(17) 2_655 .
O9 Mn1 O7 Ni2 -29.97(17) . .
O9 Mn1 O7 Ni2 148.73(16) 2_655 .
Ni3 Mn1 O7 Ni2 -121.5(2) . .
Ni4 Mn1 O7 Ni2 58.5(2) . .
O7 Mn1 O7 Ni3 0.0 2_655 .
O8 Mn1 O7 Ni3 98.6(6) . .
O8 Mn1 O7 Ni3 -166.54(13) 2_655 .
O9 Mn1 O7 Ni3 91.56(15) . .
O9 Mn1 O7 Ni3 -89.73(14) 2_655 .
Ni4 Mn1 O7 Ni3 180.0 . .
O6 Ni2 O7 Mn1 109.34(18) 2_655 .
O2 Ni2 O7 Mn1 -160.18(17) . .
N7 Ni2 O7 Mn1 20.94(18) . .
N9 Ni2 O7 Mn1 -68.90(18) . .
N8 Ni2 O7 Mn1 13.2(8) . .
O6 Ni2 O7 Ni3 0.23(18) 2_655 .
O2 Ni2 O7 Ni3 90.71(18) . .
N7 Ni2 O7 Ni3 -88.17(19) . .
N9 Ni2 O7 Ni3 -178.01(18) . .
N8 Ni2 O7 Ni3 -95.9(7) . .
N3 Ni3 O7 Mn1 -70.0(5) 2_655 .
N3 Ni3 O7 Mn1 158.39(18) . .
N4 Ni3 O7 Mn1 -109.07(17) 2_655 .
N4 Ni3 O7 Mn1 79.76(18) . .
O7 Ni3 O7 Mn1 0.0 2_655 .
N3 Ni3 O7 Ni2 48.0(5) 2_655 .
N3 Ni3 O7 Ni2 -83.6(2) . .
N4 Ni3 O7 Ni2 8.98(18) 2_655 .
N4 Ni3 O7 Ni2 -162.19(18) . .
O7 Ni3 O7 Ni2 118.1(2) 2_655 .
Mn1 Ni3 O7 Ni2 118.1(2) . .
O7 Mn1 O8 Mn2 73.12(16) 2_655 .
O7 Mn1 O8 Mn2 -24.6(7) . .
O8 Mn1 O8 Mn2 -120.43(19) 2_655 .
O9 Mn1 O8 Mn2 -17.44(15) . .
O9 Mn1 O8 Mn2 163.84(15) 2_655 .
Ni3 Mn1 O8 Mn2 59.57(19) . .
Ni4 Mn1 O8 Mn2 -120.43(19) . .
O7 Mn1 O8 Ni4 -166.46(13) 2_655 .
O7 Mn1 O8 Ni4 95.8(6) . .
O8 Mn1 O8 Ni4 0.0 2_655 .
O9 Mn1 O8 Ni4 102.98(15) . .
O9 Mn1 O8 Ni4 -75.73(15) 2_655 .
Ni3 Mn1 O8 Ni4 180.000(1) . .
O4 Mn2 O8 Mn1 32.2(9) 2_655 .
O3 Mn2 O8 Mn1 -71.62(16) 2_655 .
O10 Mn2 O8 Mn1 103.82(17) . .
O1 Mn2 O8 Mn1 -162.33(16) 2_655 .
O9 Mn2 O8 Mn1 16.34(14) . .
O4 Mn2 O8 Ni4 -73.6(9) 2_655 .
O3 Mn2 O8 Ni4 -177.41(18) 2_655 .
O10 Mn2 O8 Ni4 -1.96(19) . .
O1 Mn2 O8 Ni4 91.88(19) 2_655 .
O9 Mn2 O8 Ni4 -89.45(18) . .
N5 Ni4 O8 Mn1 -103.71(16) . .
N5 Ni4 O8 Mn1 81.33(16) 2_655 .
N6 Ni4 O8 Mn1 159.89(15) 2_655 .
N6 Ni4 O8 Mn1 -69.9(4) . .
O8 Ni4 O8 Mn1 0.0 2_655 .
N5 Ni4 O8 Mn2 8.95(19) . .
N5 Ni4 O8 Mn2 -166.01(18) 2_655 .
N6 Ni4 O8 Mn2 -87.45(19) 2_655 .
N6 Ni4 O8 Mn2 42.8(5) . .
O8 Ni4 O8 Mn2 112.7(2) 2_655 .
Mn1 Ni4 O8 Mn2 112.7(2) . .
O7 Mn1 O9 N7 122.5(3) 2_655 .
O7 Mn1 O9 N7 35.0(3) . .
O8 Mn1 O9 N7 -143.3(3) . .
O8 Mn1 O9 N7 -59.4(3) 2_655 .
Ni3 Mn1 O9 N7 78.8(3) . .
Ni4 Mn1 O9 N7 -101.2(3) . .
O7 Mn1 O9 Mn2 -78.79(15) 2_655 .
O7 Mn1 O9 Mn2 -166.32(15) . .
O8 Mn1 O9 Mn2 15.37(14) . .
O8 Mn1 O9 Mn2 99.23(15) 2_655 .
Ni3 Mn1 O9 Mn2 -122.56(11) . .
Ni4 Mn1 O9 Mn2 57.44(11) . .
O4 Mn2 O9 N7 -42.4(5) 2_655 .
O3 Mn2 O9 N7 -134.9(5) 2_655 .
O10 Mn2 O9 N7 42.3(5) . .
O8 Mn2 O9 N7 134.5(5) . .
O1 Mn2 O9 N7 140.3(6) 2_655 .
O4 Mn2 O9 Mn1 167.57(17) 2_655 .
O3 Mn2 O9 Mn1 75.11(16) 2_655 .
O10 Mn2 O9 Mn1 -107.73(16) . .
O8 Mn2 O9 Mn1 -15.50(14) . .
O1 Mn2 O9 Mn1 -9.6(7) 2_655 .
O4 Mn2 O10 N5 158.3(4) 2_655 .
O8 Mn2 O10 N5 -11.0(3) . .
O1 Mn2 O10 N5 -105.9(3) 2_655 .
O9 Mn2 O10 N5 61.0(3) . .
N12 Ni1 N1 C1 -3.7(5) . .
N2 Ni1 N1 C1 179.6(5) . .
N13 Ni1 N1 C1 -83.0(5) . .
O3 Ni1 N1 C1 85.1(5) . .
N9 Ni1 N1 C1 -160.0(6) . .
N12 Ni1 N1 C5 172.0(4) . .
N2 Ni1 N1 C5 -4.7(4) . .
N13 Ni1 N1 C5 92.7(4) . .
O3 Ni1 N1 C5 -99.3(4) . .
N9 Ni1 N1 C5 15.7(9) . .
Ni2 O2 N2 C6 -170.3(4) . .
Ni2 O2 N2 Ni1 14.6(5) . .
N1 Ni1 N2 C6 5.0(4) . .
N13 Ni1 N2 C6 -83.2(4) . .
O3 Ni1 N2 C6 99.6(4) . .
N9 Ni1 N2 C6 -170.3(4) . .
N1 Ni1 N2 O2 -179.8(4) . .
N13 Ni1 N2 O2 92.1(4) . .
O3 Ni1 N2 O2 -85.2(4) . .
N9 Ni1 N2 O2 4.9(4) . .
N3 Ni3 N3 C16 -93.2(5) 2_655 .
N4 Ni3 N3 C16 -14.2(5) 2_655 .
N4 Ni3 N3 C16 176.7(5) . .
O7 Ni3 N3 C16 137.0(5) 2_655 .
O7 Ni3 N3 C16 69.2(5) . .
Mn1 Ni3 N3 C16 86.8(5) . .
N3 Ni3 N3 C20 94.5(4) 2_655 .
N4 Ni3 N3 C20 173.5(4) 2_655 .
N4 Ni3 N3 C20 4.4(4) . .
O7 Ni3 N3 C20 -35.3(7) 2_655 .
O7 Ni3 N3 C20 -103.1(4) . .
Mn1 Ni3 N3 C20 -85.5(4) . .
Ni2 O6 N4 C21 -159.3(4) 2_655 .
Ni2 O6 N4 Ni3 30.8(5) 2_655 .
N3 Ni3 N4 C21 -103.6(4) 2_655 .
N3 Ni3 N4 C21 -0.3(4) . .
N4 Ni3 N4 C21 -52.6(4) 2_655 .
O7 Ni3 N4 C21 165.1(4) 2_655 .
O7 Ni3 N4 C21 87.8(4) . .
Mn1 Ni3 N4 C21 127.4(4) . .
N3 Ni3 N4 O6 66.3(4) 2_655 .
N3 Ni3 N4 O6 169.7(4) . .
N4 Ni3 N4 O6 117.3(4) 2_655 .
O7 Ni3 N4 O6 -24.9(4) 2_655 .
O7 Ni3 N4 O6 -102.3(4) . .
Mn1 Ni3 N4 O6 -62.7(4) . .
Mn2 O10 N5 C22 -161.1(4) . .
Mn2 O10 N5 Ni4 23.2(5) . .
N6 Ni4 N5 C22 -105.7(4) 2_655 .
N6 Ni4 N5 C22 -3.2(4) . .
O8 Ni4 N5 C22 84.5(4) 2_655 .
O8 Ni4 N5 C22 164.8(4) . .
Mn1 Ni4 N5 C22 125.1(4) . .
N6 Ni4 N5 O10 70.0(4) 2_655 .
N6 Ni4 N5 O10 172.5(4) . .
O8 Ni4 N5 O10 -99.8(4) 2_655 .
O8 Ni4 N5 O10 -19.5(4) . .
Mn1 Ni4 N5 O10 -59.2(4) . .
N5 Ni4 N6 C27 176.8(5) . .
N5 Ni4 N6 C27 -9.3(5) 2_655 .
N6 Ni4 N6 C27 -89.3(5) 2_655 .
O8 Ni4 N6 C27 74.0(5) 2_655 .
O8 Ni4 N6 C27 142.5(4) . .
Mn1 Ni4 N6 C27 90.7(5) . .
N5 Ni4 N6 C23 5.0(4) . .
N5 Ni4 N6 C23 178.9(4) 2_655 .
N6 Ni4 N6 C23 98.9(4) 2_655 .
O8 Ni4 N6 C23 -97.8(4) 2_655 .
O8 Ni4 N6 C23 -29.3(6) . .
Mn1 Ni4 N6 C23 -81.1(4) . .
Mn1 O9 N7 C28 157.4(4) . .
Mn2 O9 N7 C28 10.6(8) . .
Mn1 O9 N7 Ni2 -26.6(4) . .
Mn2 O9 N7 Ni2 -173.4(3) . .
O6 Ni2 N7 C28 88.6(4) 2_655 .
N9 Ni2 N7 C28 -92.1(4) . .
N8 Ni2 N7 C28 -2.1(4) . .
O7 Ni2 N7 C28 179.7(4) . .
O6 Ni2 N7 O9 -87.5(4) 2_655 .
N9 Ni2 N7 O9 91.9(4) . .
N8 Ni2 N7 O9 -178.1(4) . .
O7 Ni2 N7 O9 3.6(4) . .
O6 Ni2 N8 C33 99.4(5) 2_655 .
O2 Ni2 N8 C33 9.0(6) . .
N7 Ni2 N8 C33 -172.3(6) . .
N9 Ni2 N8 C33 -82.5(5) . .
O7 Ni2 N8 C33 -164.4(6) . .
O6 Ni2 N8 C29 -88.9(4) 2_655 .
O2 Ni2 N8 C29 -179.2(4) . .
N7 Ni2 N8 C29 -0.6(4) . .
N9 Ni2 N8 C29 89.3(4) . .
O7 Ni2 N8 C29 7.3(10) . .
O2 Ni2 N9 N10 -111.9(4) . .
N7 Ni2 N9 N10 61.4(4) . .
N8 Ni2 N9 N10 -16.5(4) . .
O7 Ni2 N9 N10 150.7(4) . .
O2 Ni2 N9 Ni1 26.7(2) . .
N7 Ni2 N9 Ni1 -160.06(19) . .
N8 Ni2 N9 Ni1 122.1(2) . .
O7 Ni2 N9 Ni1 -70.68(18) . .
N12 Ni1 N9 N10 -58.0(4) . .
N2 Ni1 N9 N10 118.8(4) . .
N1 Ni1 N9 N10 98.7(8) . .
N13 Ni1 N9 N10 21.5(4) . .
O3 Ni1 N9 N10 -145.8(4) . .
N12 Ni1 N9 Ni2 162.5(2) . .
N2 Ni1 N9 Ni2 -20.77(19) . .
N1 Ni1 N9 Ni2 -40.8(8) . .
N13 Ni1 N9 Ni2 -118.1(2) . .
O3 Ni1 N9 Ni2 74.69(18) . .
Mn2 O1 N12 C34 -161.6(4) 2_655 .
Mn2 O1 N12 Ni1 18.5(5) 2_655 .
N1 Ni1 N12 C34 -85.7(4) . .
N13 Ni1 N12 C34 1.8(4) . .
O3 Ni1 N12 C34 179.1(4) . .
N9 Ni1 N12 C34 88.9(4) . .
N1 Ni1 N12 O1 94.3(4) . .
N13 Ni1 N12 O1 -178.3(4) . .
O3 Ni1 N12 O1 -0.9(4) . .
N9 Ni1 N12 O1 -91.1(4) . .
N12 Ni1 N13 C39 171.7(5) . .
N2 Ni1 N13 C39 -7.8(5) . .
N1 Ni1 N13 C39 -87.1(5) . .
O3 Ni1 N13 C39 159.8(6) . .
N9 Ni1 N13 C39 79.7(5) . .
N12 Ni1 N13 C35 1.5(4) . .
N2 Ni1 N13 C35 -177.9(4) . .
N1 Ni1 N13 C35 102.7(4) . .
O3 Ni1 N13 C35 -10.3(9) . .
N9 Ni1 N13 C35 -90.4(4) . .
C5 N1 C1 C2 -0.7(8) . .
Ni1 N1 C1 C2 174.7(4) . .
N1 C1 C2 C3 0.5(9) . .
C1 C2 C3 C4 -0.1(9) . .
C2 C3 C4 C5 -0.2(9) . .
C1 N1 C5 C4 0.5(8) . .
Ni1 N1 C5 C4 -175.6(4) . .
C1 N1 C5 C6 -180.0(5) . .
Ni1 N1 C5 C6 3.9(6) . .
C3 C4 C5 N1 -0.1(8) . .
C3 C4 C5 C6 -179.5(5) . .
O2 N2 C6 C5 180.0(4) . .
Ni1 N2 C6 C5 -4.4(6) . .
N1 C5 C6 N2 0.2(7) . .
C4 C5 C6 N2 179.7(5) . .
C12 C7 C8 C9 -0.1(16) . .
C13 C7 C8 C9 170.2(10) . .
C7 C8 C9 C10 -1.3(14) . .
C7 C8 C9 C14 -177.6(9) . .
C8 C9 C10 C11 1.6(10) . .
C14 C9 C10 C11 177.9(6) . .
C9 C10 C11 C12 -0.4(9) . .
C9 C10 C11 C15 179.6(5) . .
Mn2 O4 C12 C11 36.1(8) 2_655 .
Mn2 O4 C12 C7 -145.5(7) 2_655 .
C10 C11 C12 O4 177.4(5) . .
C15 C11 C12 O4 -2.6(9) . .
C10 C11 C12 C7 -1.0(10) . .
C15 C11 C12 C7 179.0(7) . .
C8 C7 C12 O4 -177.2(8) . .
C13 C7 C12 O4 12.2(13) . .
C8 C7 C12 C11 1.3(14) . .
C13 C7 C12 C11 -169.3(8) . .
C8 C7 C13 O5 102.2(12) . .
C12 C7 C13 O5 -87.3(11) . .
Mn2 O3 C15 C11 62.4(5) 2_655 .
Ni1 O3 C15 C11 -86.5(5) . .
C10 C11 C15 O3 131.9(5) . .
C12 C11 C15 O3 -48.1(7) . .
C20 N3 C16 C17 -0.3(9) . .
Ni3 N3 C16 C17 -172.2(5) . .
N3 C16 C17 C18 1.5(11) . .
C16 C17 C18 C19 -1.3(11) . .
C17 C18 C19 C20 0.0(11) . .
C18 C19 C20 N3 1.2(10) . .
C18 C19 C20 C21 -179.0(6) . .
C16 N3 C20 C19 -1.0(9) . .
Ni3 N3 C20 C19 172.0(5) . .
C16 N3 C20 C21 179.1(5) . .
Ni3 N3 C20 C21 -7.8(7) . .
O6 N4 C21 C20 -175.0(5) . .
Ni3 N4 C21 C20 -3.8(7) . .
C19 C20 C21 N4 -171.9(6) . .
N3 C20 C21 N4 7.9(8) . .
O10 N5 C22 C23 -175.2(4) . .
Ni4 N5 C22 C23 1.0(6) . .
C27 N6 C23 C24 1.2(8) . .
Ni4 N6 C23 C24 174.0(4) . .
C27 N6 C23 C22 -178.8(5) . .
Ni4 N6 C23 C22 -6.0(6) . .
N5 C22 C23 N6 3.5(7) . .
N5 C22 C23 C24 -176.5(5) . .
N6 C23 C24 C25 0.3(9) . .
C22 C23 C24 C25 -179.7(5) . .
C23 C24 C25 C26 -0.3(9) . .
C24 C25 C26 C27 -1.1(9) . .
C23 N6 C27 C26 -2.7(8) . .
Ni4 N6 C27 C26 -174.1(4) . .
C25 C26 C27 N6 2.7(9) . .
O9 N7 C28 C29 -179.8(4) . .
Ni2 N7 C28 C29 4.1(6) . .
C33 N8 C29 C30 -2.2(9) . .
Ni2 N8 C29 C30 -174.8(5) . .
C33 N8 C29 C28 175.4(5) . .
Ni2 N8 C29 C28 2.8(6) . .
N7 C28 C29 N8 -4.5(8) . .
N7 C28 C29 C30 173.1(5) . .
N8 C29 C30 C31 1.6(9) . .
C28 C29 C30 C31 -175.9(6) . .
C29 C30 C31 C32 0.7(10) . .
C30 C31 C32 C33 -2.3(11) . .
C29 N8 C33 C32 0.5(10) . .
Ni2 N8 C33 C32 171.8(5) . .
C31 C32 C33 N8 1.7(11) . .
O1 N12 C34 C35 175.3(5) . .
Ni1 N12 C34 C35 -4.7(7) . .
C39 N13 C35 C36 2.9(8) . .
Ni1 N13 C35 C36 174.2(5) . .
C39 N13 C35 C34 -175.6(5) . .
Ni1 N13 C35 C34 -4.3(6) . .
N12 C34 C35 N13 6.1(8) . .
N12 C34 C35 C36 -172.4(5) . .
N13 C35 C36 C37 -2.0(9) . .
C34 C35 C36 C37 176.5(5) . .
C35 C36 C37 C38 -0.4(9) . .
C36 C37 C38 C39 1.7(9) . .
C35 N13 C39 C38 -1.5(8) . .
Ni1 N13 C39 C38 -171.2(4) . .
C37 C38 C39 N13 -0.8(9) . .
